data_7101497
loop_
_publ_author_name
'Philip Gale'

_publ_section_title 'Anion-binding modes in a macrocyclic amidourea'
_journal_issue 41
_journal_name_full 'Chemical Communications'
_journal_paper_doi 10.1039/b610938a
_journal_year 2006
_chemical_formula_moiety '4(C34 H25 N7 O5), 9(C16 H36 N), 4(C O3), 4(H2 O), F'
_chemical_formula_sum 'C284 H432 F N37 O36'
_chemical_formula_weight 4959.67
_chemical_name_systematic
;
?
;
_space_group_IT_number 85
_symmetry_cell_setting tetragonal
_symmetry_space_group_name_Hall '-P 4a'
_symmetry_space_group_name_H-M 'P 4/n :2'
_atom_sites_solution_hydrogens geom
_atom_sites_solution_primary direct
_atom_sites_solution_secondary difmap
_audit_creation_method SHELXL-97
_cell_angle_alpha 90.00
_cell_angle_beta 90.00
_cell_angle_gamma 90.00
_cell_formula_units_Z 2
_cell_length_a 42.5993(11)
_cell_length_b 42.5993(11)
_cell_length_c 8.5359(2)
_cell_measurement_reflns_used 11818
_cell_measurement_temperature 120(2)
_cell_measurement_theta_max 23.26
_cell_measurement_theta_min 2.91
_cell_volume 15490.1(7)
_computing_cell_refinement 'DENZO (Otwinowski & Minor, 1997) & COLLECT (Hooft, R.W.W., 1998)'
_computing_data_collection 'COLLECT (Hooft, R.W.W., 1998)'
_computing_data_reduction 'DENZO (Otwinowski & Minor, 1997) & COLLECT (Hooft, R.W.W., 1998)'
_computing_molecular_graphics 'CAMERON (Watkin, et al., 1993)'
_computing_publication_material 'WINGX (Farrugia, 1998)'
_computing_structure_refinement 'SHELXL-97 (Sheldrick, 1997)'
_computing_structure_solution 'SHELXS-97 (Sheldrick, 1997)'
_diffrn_ambient_temperature 120(2)
_diffrn_detector_area_resol_mean 9.091
_diffrn_measured_fraction_theta_full 0.996
_diffrn_measured_fraction_theta_max 0.996
_diffrn_measurement_device_type 'Bruker-Nonius CCD camera on \k-goniostat'
_diffrn_measurement_method '\f & \w scans to fill the asymmetric unit'
_diffrn_radiation_monochromator '10cm confocal mirrors'
_diffrn_radiation_source 'Bruker Nonius FR591 Rotating Anode'
_diffrn_radiation_type MoK\a
_diffrn_radiation_wavelength 0.71073
_diffrn_reflns_av_R_equivalents 0.1600
_diffrn_reflns_av_sigmaI/netI 0.1409
_diffrn_reflns_limit_h_max 47
_diffrn_reflns_limit_h_min -47
_diffrn_reflns_limit_k_max 47
_diffrn_reflns_limit_k_min -45
_diffrn_reflns_limit_l_max 8
_diffrn_reflns_limit_l_min -9
_diffrn_reflns_number 90086
_diffrn_reflns_theta_full 23.25
_diffrn_reflns_theta_max 23.25
_diffrn_reflns_theta_min 2.94
_diffrn_standards_number 0
_exptl_absorpt_coefficient_mu 0.071
_exptl_absorpt_correction_T_max 0.9986
_exptl_absorpt_correction_T_min 0.9760
_exptl_absorpt_correction_type multi-scan
_exptl_absorpt_process_details
;
SADABS V2.10 (Sheldrick, G.M., 2003)
;
_exptl_crystal_colour Colourless
_exptl_crystal_density_diffrn 1.063
_exptl_crystal_density_method 'not measured'
_exptl_crystal_description Rod
_exptl_crystal_F_000 5384
_exptl_crystal_size_max 0.2
_exptl_crystal_size_mid 0.03
_exptl_crystal_size_min 0.02
_refine_diff_density_max 0.803
_refine_diff_density_min -0.792
_refine_diff_density_rms 0.086
_refine_ls_extinction_method none
_refine_ls_goodness_of_fit_ref 1.298
_refine_ls_hydrogen_treatment mixed
_refine_ls_matrix_type full
_refine_ls_number_parameters 761
_refine_ls_number_reflns 11090
_refine_ls_number_restraints 606
_refine_ls_restrained_S_all 1.593
_refine_ls_R_factor_all 0.2726
_refine_ls_R_factor_gt 0.1722
_refine_ls_shift/su_max 0.000
_refine_ls_shift/su_mean 0.000
_refine_ls_structure_factor_coef Fsqd
_refine_ls_weighting_details 'calc w=1/[\s^2^(Fo^2^)+(0.2000P)^2^+0.0000P] where P=(Fo^2^+2Fc^2^)/3'
_refine_ls_weighting_scheme calc
_refine_ls_wR_factor_gt 0.4091
_refine_ls_wR_factor_ref 0.4582
_reflns_number_gt 5450
_reflns_number_total 11090
_reflns_threshold_expression >2sigma(I)
_cod_data_source_file b610938a.txt
_cod_depositor_comments
;
The following automatic conversions were performed:
'_symmetry_cell_setting' value 'Tetragonal' changed to 'tetragonal'
according to '/home/saulius/struct/CIF-dictionaries/cif_core.dic'
dictionary named 'cif_core.dic' version 2.4.1 from 2010-06-29.

Automatic conversion script
Id: cif_fix_enum 1527 2010-12-29 10:47:43Z saulius 
;
_cod_original_sg_symbol_H-M P4/n
_cod_database_code 7101497

loop_
_symmetry_equiv_pos_as_xyz
'x, y, z'
'-x+1/2, -y+1/2, z'
'-y+1/2, x, z'
'y, -x+1/2, z'
'-x, -y, -z'
'x-1/2, y-1/2, -z'
'y-1/2, -x, -z'
'-y, x-1/2, -z'

loop_
_atom_site_label
_atom_site_type_symbol
_atom_site_fract_x
_atom_site_fract_y
_atom_site_fract_z
_atom_site_U_iso_or_equiv
_atom_site_adp_type
_atom_site_occupancy
_atom_site_symmetry_multiplicity
_atom_site_calc_flag
_atom_site_refinement_flags
N1 N 0.4395(2) 0.3464(3) 0.8146(12) 0.085(3) Uani 1 1 d U
H1 H 0.4597 0.3485 0.8335 0.102 Uiso 1 1 calc R
N2 N 0.4435(3) 0.3045(3) 0.9759(13) 0.096(3) Uani 1 1 d U
H2 H 0.4636 0.3093 0.9751 0.115 Uiso 1 1 calc R
N3 N 0.4858(3) 0.2549(3) 1.0111(12) 0.085(3) Uani 1 1 d U
H3 H 0.4967 0.2722 1.0215 0.102 Uiso 1 1 calc R
N4 N 0.5966(2) 0.2924(2) 0.8593(8) 0.048(2) Uani 1 1 d U
H4 H 0.5856 0.3096 0.8768 0.058 Uiso 1 1 calc R
N6 N 0.5780(2) 0.3955(2) 1.0216(9) 0.049(2) Uani 1 1 d U
H6 H 0.5732 0.3763 0.9916 0.059 Uiso 1 1 calc R
N7 N 0.4666(2) 0.4049(3) 0.7858(11) 0.072(3) Uani 1 1 d U
H7 H 0.4807 0.3900 0.7956 0.086 Uiso 1 1 calc R
O1 O 0.3956(2) 0.3179(3) 0.8739(12) 0.112(3) Uani 1 1 d U
O2 O 0.4857(3) 0.2059(2) 0.9117(11) 0.108(3) Uani 1 1 d U
O3 O 0.64638(18) 0.27378(19) 0.8289(9) 0.071(2) Uani 1 1 d U
O4 O 0.61867(19) 0.42655(19) 1.0974(10) 0.078(2) Uani 1 1 d U
O5 O 0.4543(2) 0.4547(2) 0.8483(12) 0.106(3) Uani 1 1 d U
C1 C 0.4245(4) 0.3223(4) 0.8895(18) 0.094(4) Uani 1 1 d U
C2 C 0.4347(3) 0.2793(2) 1.0658(11) 0.101(3) Uani 1 1 d GU
C3 C 0.4053(2) 0.2787(2) 1.1368(13) 0.120(4) Uani 1 1 d GU
H3A H 0.3914 0.2960 1.1253 0.144 Uiso 1 1 calc R
C4 C 0.3962(2) 0.2528(3) 1.2245(12) 0.129(5) Uani 1 1 d GU
H4A H 0.3762 0.2524 1.2731 0.154 Uiso 1 1 calc R
C5 C 0.4165(3) 0.2274(2) 1.2413(12) 0.116(4) Uani 1 1 d GU
H5 H 0.4103 0.2097 1.3013 0.139 Uiso 1 1 calc R
C6 C 0.4459(2) 0.2280(2) 1.1703(12) 0.107(4) Uani 1 1 d GU
H6A H 0.4597 0.2107 1.1818 0.129 Uiso 1 1 calc R
C7 C 0.45494(19) 0.2540(3) 1.0826(11) 0.092(3) Uani 1 1 d GU
C8 C 0.4990(3) 0.2312(3) 0.9302(14) 0.074(3) Uani 1 1 d U
C9 C 0.53141(15) 0.23603(18) 0.8663(8) 0.067(3) Uani 1 1 d GU
C10 C 0.54265(19) 0.21214(14) 0.7706(9) 0.073(3) Uani 1 1 d GU
H10 H 0.5301 0.1942 0.7508 0.088 Uiso 1 1 calc R
C11 C 0.57232(19) 0.21455(14) 0.7039(7) 0.065(3) Uani 1 1 d GU
H11 H 0.5800 0.1982 0.6385 0.077 Uiso 1 1 calc R
C12 C 0.59074(15) 0.24085(17) 0.7329(8) 0.057(3) Uani 1 1 d GU
H12 H 0.6110 0.2425 0.6873 0.069 Uiso 1 1 calc R
C13 C 0.57949(16) 0.26474(13) 0.8286(8) 0.050(2) Uani 1 1 d GU
C14 C 0.54983(17) 0.26233(15) 0.8953(7) 0.054(3) Uani 1 1 d GU
H14 H 0.5421 0.2787 0.9607 0.065 Uiso 1 1 calc R
C15 C 0.6283(3) 0.2952(3) 0.8643(11) 0.048(2) Uani 1 1 d U
C16 C 0.64111(15) 0.32506(12) 0.9169(7) 0.048(2) Uani 1 1 d GU
C17 C 0.67328(14) 0.32997(15) 0.9293(8) 0.055(3) Uani 1 1 d GU
H17 H 0.6875 0.3138 0.9006 0.066 Uiso 1 1 calc R
C18 C 0.68462(11) 0.35856(17) 0.9836(8) 0.058(3) Uani 1 1 d GU
H18 H 0.7066 0.3619 0.9921 0.070 Uiso 1 1 calc R
C19 C 0.66380(16) 0.38224(13) 1.0256(8) 0.054(3) Uani 1 1 d GU
H19 H 0.6716 0.4018 1.0627 0.065 Uiso 1 1 calc R
C20 C 0.63164(15) 0.37732(14) 1.0132(7) 0.056(3) Uani 1 1 d GU
N5 N 0.62030(11) 0.34873(16) 0.9589(7) 0.051(2) Uani 1 1 d GU
C21 C 0.6079(3) 0.4018(3) 1.0473(12) 0.055(3) Uani 1 1 d U
C22 C 0.55325(16) 0.41693(16) 1.0382(9) 0.058(3) Uani 1 1 d GU
C23 C 0.55462(17) 0.44186(18) 1.1430(8) 0.073(3) Uani 1 1 d GU
H23 H 0.5724 0.4443 1.2093 0.088 Uiso 1 1 calc R
C24 C 0.5300(2) 0.46323(15) 1.1510(9) 0.083(3) Uani 1 1 d GU
H24 H 0.5310 0.4803 1.2226 0.100 Uiso 1 1 calc R
C25 C 0.50404(17) 0.45968(17) 1.0540(10) 0.081(3) Uani 1 1 d GU
H25 H 0.4872 0.4743 1.0595 0.097 Uiso 1 1 calc R
C26 C 0.50267(16) 0.43475(19) 0.9492(9) 0.071(3) Uani 1 1 d GU
C27 C 0.52727(19) 0.41338(15) 0.9412(8) 0.060(3) Uani 1 1 d GU
H27 H 0.5263 0.3963 0.8695 0.072 Uiso 1 1 calc R
C28 C 0.4728(3) 0.4322(4) 0.8574(15) 0.079(3) Uani 1 1 d U
C29 C 0.43981(17) 0.3977(3) 0.6965(10) 0.082(3) Uani 1 1 d GU
C30 C 0.4269(2) 0.4198(2) 0.5953(11) 0.098(4) Uani 1 1 d GU
H30 H 0.4363 0.4400 0.5855 0.117 Uiso 1 1 calc R
C31 C 0.4003(2) 0.4124(2) 0.5084(9) 0.106(4) Uani 1 1 d GU
H31 H 0.3915 0.4275 0.4392 0.128 Uiso 1 1 calc R
C32 C 0.38663(18) 0.3830(3) 0.5228(10) 0.108(4) Uani 1 1 d GU
H32 H 0.3685 0.3779 0.4634 0.129 Uiso 1 1 calc R
C33 C 0.3995(2) 0.3609(2) 0.6240(11) 0.105(4) Uani 1 1 d GU
H33 H 0.3901 0.3408 0.6338 0.125 Uiso 1 1 calc R
C34 C 0.4261(2) 0.3683(2) 0.7109(9) 0.086(3) Uani 1 1 d GU
N8 N 0.83092(14) 0.45397(14) 0.5805(7) 0.0425(19) Uani 1 1 d DU
C35 C 0.8090(2) 0.4735(2) 0.4943(10) 0.055(3) Uani 1 1 d DU
H35A H 0.7966 0.4598 0.4238 0.066 Uiso 1 1 calc R
H35B H 0.8211 0.4881 0.4275 0.066 Uiso 1 1 calc R
C36 C 0.7859(2) 0.4930(2) 0.5941(11) 0.070(3) Uani 1 1 d DU
H36A H 0.7730 0.4786 0.6581 0.084 Uiso 1 1 calc R
H36B H 0.7980 0.5065 0.6665 0.084 Uiso 1 1 calc R
C37 C 0.7644(3) 0.5135(3) 0.4943(14) 0.090(4) Uani 1 1 d DU
H37A H 0.7467 0.5212 0.5595 0.109 Uiso 1 1 calc R
H37B H 0.7555 0.5008 0.4079 0.109 Uiso 1 1 calc R
C38 C 0.7819(4) 0.5417(4) 0.426(2) 0.172(7) Uani 1 1 d DU
H38A H 0.7978 0.5489 0.5005 0.258 Uiso 1 1 calc R
H38B H 0.7670 0.5587 0.4044 0.258 Uiso 1 1 calc R
H38C H 0.7923 0.5354 0.3278 0.258 Uiso 1 1 calc R
C39 C 0.8151(2) 0.4330(2) 0.6897(10) 0.048(2) Uani 1 1 d DU
H39A H 0.8058 0.4461 0.7732 0.058 Uiso 1 1 calc R
H39B H 0.8314 0.4198 0.7398 0.058 Uiso 1 1 calc R
C40 C 0.7883(2) 0.4101(2) 0.6275(11) 0.052(3) Uani 1 1 d DU
H40A H 0.7702 0.4227 0.5910 0.063 Uiso 1 1 calc R
H40B H 0.7964 0.3980 0.5370 0.063 Uiso 1 1 calc R
C41 C 0.7781(2) 0.3887(2) 0.7473(10) 0.049(3) Uani 1 1 d DU
H41A H 0.7690 0.3998 0.8385 0.058 Uiso 1 1 calc R
H41B H 0.7952 0.3747 0.7827 0.058 Uiso 1 1 calc R
C42 C 0.7546(2) 0.3721(2) 0.6583(12) 0.075(4) Uani 1 1 d DU
H42A H 0.7381 0.3868 0.6265 0.112 Uiso 1 1 calc R
H42B H 0.7455 0.3554 0.7229 0.112 Uiso 1 1 calc R
H42C H 0.7643 0.3629 0.5649 0.112 Uiso 1 1 calc R
C43 C 0.8490(2) 0.4364(2) 0.4648(10) 0.052(3) Uani 1 1 d DU
H43A H 0.8572 0.4515 0.3864 0.063 Uiso 1 1 calc R
H43B H 0.8346 0.4220 0.4094 0.063 Uiso 1 1 calc R
C44 C 0.8766(2) 0.4172(2) 0.5263(11) 0.060(3) Uani 1 1 d DU
H44A H 0.8924 0.4316 0.5724 0.072 Uiso 1 1 calc R
H44B H 0.8691 0.4032 0.6108 0.072 Uiso 1 1 calc R
C45 C 0.8925(3) 0.3973(3) 0.4005(12) 0.076(3) Uani 1 1 d DU
H45A H 0.9010 0.4113 0.3178 0.091 Uiso 1 1 calc R
H45B H 0.8768 0.3833 0.3516 0.091 Uiso 1 1 calc R
C46 C 0.9193(3) 0.3775(3) 0.4688(16) 0.105(5) Uani 1 1 d DU
H46A H 0.9356 0.3914 0.5107 0.158 Uiso 1 1 calc R
H46B H 0.9283 0.3643 0.3863 0.158 Uiso 1 1 calc R
H46C H 0.9111 0.3642 0.5530 0.158 Uiso 1 1 calc R
C47 C 0.8522(2) 0.4741(2) 0.6710(10) 0.050(3) Uani 1 1 d DU
H47A H 0.8662 0.4604 0.7338 0.060 Uiso 1 1 calc R
H47B H 0.8395 0.4866 0.7454 0.060 Uiso 1 1 calc R
C48 C 0.8729(2) 0.4969(2) 0.5779(11) 0.064(3) Uani 1 1 d DU
H48A H 0.8593 0.5112 0.5167 0.077 Uiso 1 1 calc R
H48B H 0.8858 0.4848 0.5030 0.077 Uiso 1 1 calc R
C49 C 0.8945(2) 0.5165(3) 0.6839(13) 0.073(3) Uani 1 1 d DU
H49A H 0.9063 0.5022 0.7540 0.088 Uiso 1 1 calc R
H49B H 0.9100 0.5277 0.6177 0.088 Uiso 1 1 calc R
C50 C 0.8769(3) 0.5403(3) 0.7828(15) 0.108(5) Uani 1 1 d DU
H50A H 0.8632 0.5529 0.7153 0.163 Uiso 1 1 calc R
H50B H 0.8919 0.5540 0.8361 0.163 Uiso 1 1 calc R
H50C H 0.8641 0.5292 0.8609 0.163 Uiso 1 1 calc R
N9 N 0.6213(3) 0.5172(3) 0.9594(14) 0.151(4) Uani 1 1 d DU
C51 C 0.6133(4) 0.5502(3) 0.943(3) 0.162(5) Uani 1 1 d DU
H51A H 0.5963 0.5552 1.0183 0.195 Uiso 1 1 calc R
H51B H 0.6049 0.5537 0.8365 0.195 Uiso 1 1 calc R
C52 C 0.6404(4) 0.5730(3) 0.971(3) 0.185(6) Uani 1 1 d DU
H52A H 0.6494 0.5692 1.0759 0.222 Uiso 1 1 calc R
H52B H 0.6570 0.5689 0.8924 0.222 Uiso 1 1 calc R
C53 C 0.6305(4) 0.6075(3) 0.959(3) 0.193(7) Uani 1 1 d DU
H53A H 0.6112 0.6108 1.0222 0.231 Uiso 1 1 calc R
H53B H 0.6256 0.6127 0.8490 0.231 Uiso 1 1 calc R
C54 C 0.6568(6) 0.6292(4) 1.020(4) 0.261(11) Uani 1 1 d DU
H54A H 0.6770 0.6184 1.0115 0.392 Uiso 1 1 calc R
H54B H 0.6528 0.6347 1.1293 0.392 Uiso 1 1 calc R
H54C H 0.6573 0.6484 0.9563 0.392 Uiso 1 1 calc R
C55 C 0.6481(4) 0.5095(3) 0.864(2) 0.143(5) Uani 1 1 d DU
H55A H 0.6660 0.5221 0.9031 0.171 Uiso 1 1 calc R
H55B H 0.6436 0.5168 0.7564 0.171 Uiso 1 1 calc R
C56 C 0.6588(3) 0.4752(3) 0.854(2) 0.139(5) Uani 1 1 d DU
H56A H 0.6413 0.4621 0.8167 0.167 Uiso 1 1 calc R
H56B H 0.6649 0.4678 0.9599 0.167 Uiso 1 1 calc R
C57 C 0.6871(3) 0.4717(3) 0.742(2) 0.138(5) Uani 1 1 d DU
H57A H 0.6802 0.4763 0.6334 0.166 Uiso 1 1 calc R
H57B H 0.7034 0.4872 0.7702 0.166 Uiso 1 1 calc R
C58 C 0.7012(4) 0.4388(3) 0.747(2) 0.133(6) Uani 1 1 d DU
H58A H 0.7172 0.4378 0.8298 0.199 Uiso 1 1 calc R
H58B H 0.7110 0.4339 0.6459 0.199 Uiso 1 1 calc R
H58C H 0.6847 0.4234 0.7688 0.199 Uiso 1 1 calc R
C59 C 0.5933(4) 0.5012(5) 0.9224(17) 0.152(5) Uani 1 1 d DU
H59A H 0.5769 0.5088 0.9951 0.183 Uiso 1 1 calc R
H59B H 0.5967 0.4787 0.9453 0.183 Uiso 1 1 calc R
C60 C 0.5802(4) 0.5036(4) 0.7562(17) 0.155(5) Uani 1 1 d DU
H60A H 0.5719 0.5251 0.7399 0.186 Uiso 1 1 calc R
H60B H 0.5975 0.5003 0.6806 0.186 Uiso 1 1 calc R
C61 C 0.5543(4) 0.4802(4) 0.7221(19) 0.158(6) Uani 1 1 d DU
H61A H 0.5632 0.4588 0.7257 0.190 Uiso 1 1 calc R
H61B H 0.5382 0.4818 0.8054 0.190 Uiso 1 1 calc R
C62 C 0.5386(4) 0.4851(5) 0.565(2) 0.185(8) Uani 1 1 d DU
H62A H 0.5178 0.4943 0.5804 0.278 Uiso 1 1 calc R
H62B H 0.5365 0.4649 0.5113 0.278 Uiso 1 1 calc R
H62C H 0.5515 0.4993 0.5008 0.278 Uiso 1 1 calc R
C63 C 0.6324(5) 0.5053(5) 1.1065(16) 0.176(5) Uani 1 1 d DU
H63A H 0.6550 0.5104 1.1142 0.211 Uiso 1 1 calc R
H63B H 0.6306 0.4821 1.1030 0.211 Uiso 1 1 calc R
C64 C 0.6169(4) 0.5163(5) 1.2561(16) 0.190(6) Uani 1 1 d DU
H64A H 0.5960 0.5063 1.2653 0.228 Uiso 1 1 calc R
H64B H 0.6136 0.5393 1.2505 0.228 Uiso 1 1 calc R
C65 C 0.6363(5) 0.5085(5) 1.4036(17) 0.184(7) Uani 1 1 d DU
H65A H 0.6226 0.5101 1.4970 0.221 Uiso 1 1 calc R
H65B H 0.6439 0.4866 1.3963 0.221 Uiso 1 1 calc R
C66 C 0.6643(4) 0.5305(5) 1.424(2) 0.190(8) Uani 1 1 d DU
H66A H 0.6818 0.5232 1.3584 0.284 Uiso 1 1 calc R
H66B H 0.6709 0.5306 1.5341 0.284 Uiso 1 1 calc R
H66C H 0.6584 0.5518 1.3927 0.284 Uiso 1 1 calc R
N10 N 0.7500 0.2500 0.5000 0.036(3) Uani 1 4 d SDU
C67 C 0.72891(19) 0.2321(2) 0.6034(10) 0.044(2) Uani 1 1 d DU
H67A H 0.7171 0.2472 0.6687 0.053 Uiso 1 1 calc R
H67B H 0.7420 0.2193 0.6749 0.053 Uiso 1 1 calc R
C68 C 0.70518(19) 0.2102(2) 0.5230(10) 0.047(2) Uani 1 1 d DU
H68A H 0.7166 0.1931 0.4692 0.056 Uiso 1 1 calc R
H68B H 0.6933 0.2221 0.4430 0.056 Uiso 1 1 calc R
C69 C 0.6821(2) 0.1962(2) 0.6433(11) 0.053(3) Uani 1 1 d DU
H69A H 0.6941 0.1857 0.7279 0.063 Uiso 1 1 calc R
H69B H 0.6696 0.2132 0.6909 0.063 Uiso 1 1 calc R
C70 C 0.6602(2) 0.1724(2) 0.5653(13) 0.064(3) Uani 1 1 d DU
H70A H 0.6477 0.1830 0.4846 0.096 Uiso 1 1 calc R
H70B H 0.6462 0.1633 0.6443 0.096 Uiso 1 1 calc R
H70C H 0.6727 0.1557 0.5171 0.096 Uiso 1 1 calc R
C71 C 0.5207(3) 0.3351(3) 0.9155(12) 0.051(3) Uani 1 1 d U
O6 O 0.50715(17) 0.31619(18) 1.0109(8) 0.060(2) Uani 1 1 d U
O7 O 0.55037(16) 0.33884(15) 0.9230(7) 0.0462(18) Uani 1 1 d U
O8 O 0.50352(17) 0.34962(17) 0.8145(8) 0.061(2) Uani 1 1 d U
O9 O 0.68987(18) 0.2469(2) 1.0627(8) 0.065(2) Uani 1 1 d D
H99 H 0.6788(14) 0.248(3) 0.981(6) 0.063 Uiso 1 1 d D
H98 H 0.7089(6) 0.251(3) 1.046(9) 0.063 Uiso 1 1 d D
F1 F 0.7500 0.2500 1.0000 0.065(3) Uani 1 4 d S

loop_
_atom_site_aniso_label
_atom_site_aniso_U_11
_atom_site_aniso_U_22
_atom_site_aniso_U_33
_atom_site_aniso_U_23
_atom_site_aniso_U_13
_atom_site_aniso_U_12
N1 0.053(6) 0.123(8) 0.080(6) -0.002(6) -0.001(5) 0.015(6)
N2 0.068(6) 0.126(8) 0.094(7) 0.003(6) 0.011(6) -0.016(6)
N3 0.099(7) 0.082(6) 0.075(6) 0.002(5) -0.020(5) -0.041(6)
N4 0.061(5) 0.047(5) 0.038(4) 0.001(4) -0.003(4) 0.010(4)
N6 0.052(5) 0.043(5) 0.054(5) 0.000(4) 0.011(4) -0.002(4)
N7 0.060(6) 0.093(7) 0.063(6) -0.004(5) 0.008(5) 0.023(5)
O1 0.068(7) 0.151(9) 0.118(7) -0.015(7) -0.004(6) -0.013(6)
O2 0.152(9) 0.084(7) 0.089(6) -0.012(5) 0.016(6) -0.058(6)
O3 0.065(5) 0.077(6) 0.072(5) -0.012(4) -0.014(4) 0.028(5)
O4 0.079(6) 0.053(5) 0.103(6) -0.013(5) 0.005(5) -0.011(5)
O5 0.086(7) 0.097(7) 0.135(8) 0.009(6) 0.003(6) 0.052(6)
C1 0.060(7) 0.133(9) 0.089(8) 0.000(7) 0.000(6) -0.007(7)
C2 0.084(7) 0.121(8) 0.097(7) 0.003(7) 0.010(6) -0.024(7)
C3 0.094(8) 0.137(9) 0.129(9) 0.008(8) 0.023(7) -0.028(8)
C4 0.099(9) 0.148(10) 0.139(9) 0.005(9) 0.020(8) -0.030(8)
C5 0.093(9) 0.135(10) 0.120(8) 0.003(8) 0.011(8) -0.043(8)
C6 0.094(8) 0.122(9) 0.106(8) 0.001(7) 0.004(7) -0.041(7)
C7 0.084(7) 0.109(7) 0.084(7) 0.004(6) -0.001(6) -0.039(6)
C8 0.105(7) 0.059(7) 0.056(6) 0.003(6) -0.012(6) -0.027(6)
C9 0.094(7) 0.052(6) 0.053(5) -0.003(5) -0.014(5) -0.011(6)
C10 0.102(8) 0.057(6) 0.061(6) 0.002(5) -0.019(6) -0.012(6)
C11 0.099(8) 0.046(6) 0.049(6) -0.001(5) -0.017(6) 0.008(6)
C12 0.084(7) 0.048(6) 0.040(5) 0.006(5) -0.012(5) 0.013(5)
C13 0.080(6) 0.036(5) 0.033(5) 0.001(4) -0.014(5) 0.013(5)
C14 0.084(7) 0.041(5) 0.038(5) -0.012(5) -0.010(5) 0.000(5)
C15 0.048(6) 0.052(6) 0.046(5) 0.007(5) 0.001(5) 0.010(5)
C16 0.049(5) 0.053(5) 0.042(5) 0.007(4) 0.000(4) 0.006(5)
C17 0.053(6) 0.061(6) 0.051(5) 0.012(5) -0.002(5) -0.005(5)
C18 0.050(6) 0.069(6) 0.055(6) 0.020(5) -0.005(5) -0.006(5)
C19 0.056(6) 0.061(6) 0.045(5) 0.009(5) 0.001(5) -0.012(5)
C20 0.065(6) 0.061(6) 0.041(5) 0.011(5) 0.002(5) -0.001(5)
N5 0.058(5) 0.060(5) 0.035(4) 0.007(4) -0.004(4) -0.005(4)
C21 0.064(6) 0.055(6) 0.048(5) 0.001(5) 0.007(5) 0.004(6)
C22 0.071(6) 0.049(5) 0.052(5) -0.013(5) 0.018(5) 0.008(5)
C23 0.087(7) 0.058(6) 0.075(6) -0.001(6) 0.023(6) 0.018(6)
C24 0.099(8) 0.061(6) 0.090(7) -0.013(6) 0.022(6) 0.021(6)
C25 0.094(7) 0.065(6) 0.082(7) -0.009(6) 0.021(6) 0.032(6)
C26 0.083(6) 0.066(6) 0.065(6) -0.005(5) 0.025(5) 0.021(6)
C27 0.073(7) 0.051(6) 0.055(6) -0.011(5) 0.021(5) 0.005(5)
C28 0.081(7) 0.082(7) 0.074(7) 0.002(6) 0.024(6) 0.020(7)
C29 0.054(6) 0.123(7) 0.071(6) -0.007(6) 0.002(5) 0.038(6)
C30 0.067(7) 0.142(9) 0.084(7) 0.002(7) -0.003(6) 0.044(7)
C31 0.081(8) 0.152(10) 0.087(7) -0.005(8) 0.002(7) 0.046(8)
C32 0.087(8) 0.147(10) 0.089(7) -0.009(8) -0.008(7) 0.038(8)
C33 0.079(7) 0.145(9) 0.090(8) -0.006(7) -0.005(6) 0.041(7)
C34 0.058(6) 0.126(8) 0.075(6) -0.013(6) -0.006(5) 0.036(6)
N8 0.052(4) 0.047(4) 0.029(4) 0.003(3) -0.002(3) -0.007(4)
C35 0.062(6) 0.060(6) 0.043(5) 0.001(5) -0.006(5) -0.006(5)
C36 0.073(7) 0.079(7) 0.059(6) 0.006(6) -0.011(5) 0.006(6)
C37 0.095(9) 0.105(9) 0.071(7) 0.002(7) -0.005(7) 0.023(8)
C38 0.175(16) 0.168(16) 0.172(15) 0.084(13) 0.063(13) 0.070(14)
C39 0.058(6) 0.053(6) 0.033(5) -0.004(4) 0.004(5) -0.001(5)
C40 0.062(6) 0.053(6) 0.042(5) -0.011(5) -0.006(5) -0.011(5)
C41 0.061(6) 0.054(6) 0.031(5) -0.001(5) -0.002(5) -0.021(5)
C42 0.082(9) 0.087(9) 0.056(7) 0.015(7) 0.015(7) 0.008(8)
C43 0.061(6) 0.053(6) 0.043(5) 0.001(5) -0.002(5) -0.005(5)
C44 0.077(7) 0.056(6) 0.048(5) -0.006(5) 0.007(5) -0.001(5)
C45 0.084(8) 0.080(8) 0.062(7) 0.000(6) 0.014(6) -0.001(7)
C46 0.112(11) 0.099(11) 0.104(10) 0.002(9) 0.046(9) 0.009(9)
C47 0.057(6) 0.057(6) 0.037(5) 0.005(5) -0.004(5) -0.005(5)
C48 0.070(7) 0.071(7) 0.052(6) 0.011(5) -0.003(5) -0.016(6)
C49 0.079(8) 0.084(8) 0.057(6) 0.022(6) -0.008(6) -0.022(7)
C50 0.136(13) 0.099(11) 0.091(10) 0.008(9) 0.004(9) -0.047(10)
N9 0.113(8) 0.158(8) 0.182(8) -0.002(8) 0.001(7) 0.007(7)
C51 0.121(10) 0.152(10) 0.214(11) -0.016(11) 0.005(9) 0.005(9)
C52 0.142(11) 0.155(12) 0.259(13) -0.030(12) 0.024(11) 0.015(10)
C53 0.150(13) 0.148(13) 0.280(15) -0.036(14) 0.016(13) 0.013(11)
C54 0.20(2) 0.22(2) 0.36(2) -0.04(2) 0.03(2) 0.017(18)
C55 0.109(9) 0.137(9) 0.182(10) 0.003(9) -0.004(8) 0.008(9)
C56 0.113(10) 0.124(9) 0.180(11) -0.001(10) -0.006(8) -0.002(9)
C57 0.115(11) 0.118(10) 0.181(12) -0.003(10) -0.009(9) 0.001(10)
C58 0.131(13) 0.097(11) 0.171(14) 0.005(11) -0.011(11) 0.007(11)
C59 0.111(9) 0.176(10) 0.170(10) 0.016(10) 0.016(9) -0.005(9)
C60 0.111(10) 0.187(12) 0.168(11) 0.026(11) 0.004(10) -0.006(9)
C61 0.123(11) 0.190(13) 0.162(12) 0.023(12) 0.002(10) -0.017(10)
C62 0.144(15) 0.244(19) 0.168(17) 0.027(16) -0.024(14) -0.021(15)
C63 0.153(11) 0.176(10) 0.197(12) 0.009(11) -0.002(10) 0.005(10)
C64 0.171(12) 0.190(12) 0.209(13) 0.004(12) -0.012(11) 0.014(11)
C65 0.158(14) 0.198(14) 0.196(14) 0.002(13) -0.027(12) 0.018(12)
C66 0.177(18) 0.21(2) 0.180(16) -0.021(16) -0.010(16) 0.071(16)
N10 0.037(5) 0.037(5) 0.032(7) 0.000 0.000 0.000
C67 0.044(5) 0.041(5) 0.048(5) 0.002(4) 0.004(4) 0.000(4)
C68 0.054(6) 0.041(5) 0.046(5) 0.007(4) 0.001(5) 0.007(5)
C69 0.055(6) 0.046(6) 0.057(6) 0.004(5) 0.005(5) 0.011(5)
C70 0.059(7) 0.057(7) 0.075(8) -0.003(6) 0.012(6) -0.014(6)
C71 0.059(7) 0.055(7) 0.039(6) -0.002(6) 0.020(6) 0.014(6)
O6 0.056(5) 0.074(5) 0.050(4) -0.004(4) 0.007(4) -0.009(4)
O7 0.043(4) 0.054(4) 0.041(4) 0.005(3) 0.006(3) 0.005(4)
O8 0.059(5) 0.071(5) 0.052(4) -0.007(4) -0.003(4) 0.026(4)
O9 0.057(5) 0.078(6) 0.061(5) 0.000(5) 0.007(4) -0.002(5)
F1 0.058(5) 0.058(5) 0.079(8) 0.000 0.000 0.000

loop_
_atom_type_symbol
_atom_type_description
_atom_type_scat_dispersion_real
_atom_type_scat_dispersion_imag
_atom_type_scat_source
C C 0.0033 0.0016 'International Tables Vol C Tables 4.2.6.8 and 6.1.1.4'
H H 0.0000 0.0000 'International Tables Vol C Tables 4.2.6.8 and 6.1.1.4'
N N 0.0061 0.0033 'International Tables Vol C Tables 4.2.6.8 and 6.1.1.4'
O O 0.0106 0.0060 'International Tables Vol C Tables 4.2.6.8 and 6.1.1.4'
F F 0.0171 0.0103 'International Tables Vol C Tables 4.2.6.8 and 6.1.1.4'

loop_
_geom_angle_atom_site_label_1
_geom_angle_atom_site_label_2
_geom_angle_atom_site_label_3
_geom_angle
_geom_angle_site_symmetry_1
_geom_angle_site_symmetry_3
C1 N1 C34 127.1(12) . .
C1 N2 C2 125.8(13) . .
C8 N3 C7 125.3(11) . .
C15 N4 C13 126.3(9) . .
C21 N6 C22 125.1(9) . .
C28 N7 C29 126.5(11) . .
O1 C1 N2 124.9(16) . .
O1 C1 N1 121.4(16) . .
N2 C1 N1 113.6(14) . .
N2 C2 C3 120.4(9) . .
N2 C2 C7 119.5(9) . .
C3 C2 C7 120.0 . .
C4 C3 C2 120.0 . .
C3 C4 C5 120.0 . .
C6 C5 C4 120.0 . .
C5 C6 C7 120.0 . .
C6 C7 C2 120.0 . .
C6 C7 N3 120.0(9) . .
C2 C7 N3 120.0(9) . .
O2 C8 N3 122.0(13) . .
O2 C8 C9 119.8(13) . .
N3 C8 C9 118.1(11) . .
C10 C9 C14 120.0 . .
C10 C9 C8 115.6(7) . .
C14 C9 C8 124.4(7) . .
C9 C10 C11 120.0 . .
C12 C11 C10 120.0 . .
C11 C12 C13 120.0 . .
C14 C13 C12 120.0 . .
C14 C13 N4 117.1(6) . .
C12 C13 N4 122.9(6) . .
C13 C14 C9 120.0 . .
O3 C15 N4 123.4(11) . .
O3 C15 C16 119.4(10) . .
N4 C15 C16 117.2(9) . .
C17 C16 N5 120.0 . .
C17 C16 C15 121.6(6) . .
N5 C16 C15 118.4(6) . .
C18 C17 C16 120.0 . .
C19 C18 C17 120.0 . .
C18 C19 C20 120.0 . .
N5 C20 C19 120.0 . .
N5 C20 C21 116.4(7) . .
C19 C20 C21 123.5(7) . .
C20 N5 C16 120.0 . .
O4 C21 N6 126.4(11) . .
O4 C21 C20 114.8(11) . .
N6 C21 C20 118.9(10) . .
C23 C22 C27 120.0 . .
C23 C22 N6 122.1(6) . .
C27 C22 N6 117.8(6) . .
C22 C23 C24 120.0 . .
C25 C24 C23 120.0 . .
C24 C25 C26 120.0 . .
C27 C26 C25 120.0 . .
C27 C26 C28 124.6(8) . .
C25 C26 C28 115.3(8) . .
C26 C27 C22 120.0 . .
O5 C28 N7 121.0(14) . .
O5 C28 C26 121.0(13) . .
N7 C28 C26 118.0(11) . .
C30 C29 C34 120.0 . .
C30 C29 N7 120.7(8) . .
C34 C29 N7 119.3(8) . .
C31 C30 C29 120.0 . .
C30 C31 C32 120.0 . .
C33 C32 C31 120.0 . .
C32 C33 C34 120.0 . .
C33 C34 C29 120.0 . .
C33 C34 N1 121.1(9) . .
C29 C34 N1 118.9(9) . .
C35 N8 C39 112.2(7) . .
C35 N8 C43 106.9(6) . .
C39 N8 C43 111.3(7) . .
C35 N8 C47 109.2(7) . .
C39 N8 C47 108.0(6) . .
C43 N8 C47 109.2(7) . .
N8 C35 C36 116.0(7) . .
C37 C36 C35 112.5(7) . .
C36 C37 C38 111.7(9) . .
N8 C39 C40 119.6(7) . .
C41 C40 C39 111.6(7) . .
C40 C41 C42 98.4(7) . .
N8 C43 C44 116.7(7) . .
C45 C44 C43 113.4(7) . .
C44 C45 C46 111.5(8) . .
N8 C47 C48 116.8(6) . .
C47 C48 C49 112.5(7) . .
C50 C49 C48 113.1(8) . .
C59 N9 C63 107.8(14) . .
C59 N9 C55 115.8(13) . .
C63 N9 C55 98.8(12) . .
C59 N9 C51 104.3(12) . .
C63 N9 C51 120.2(14) . .
C55 N9 C51 110.6(13) . .
N9 C51 C52 115.1(11) . .
C53 C52 C51 113.1(11) . .
C52 C53 C54 110.7(11) . .
N9 C55 C56 119.0(11) . .
C55 C56 C57 111.1(10) . .
C58 C57 C56 112.2(10) . .
N9 C59 C60 119.1(11) . .
C61 C60 C59 113.6(10) . .
C62 C61 C60 113.6(11) . .
N9 C63 C64 119.1(12) . .
C63 C64 C65 112.8(11) . .
C66 C65 C64 112.5(11) . .
C67 N10 C67 111.1(3) 7_666 2_655
C67 N10 C67 111.1(3) 7_666 .
C67 N10 C67 106.3(7) 2_655 .
C67 N10 C67 106.3(7) 7_666 8_656
C67 N10 C67 111.1(3) 2_655 8_656
C67 N10 C67 111.1(3) . 8_656
N10 C67 C68 116.6(6) . .
C67 C68 C69 110.9(6) . .
C70 C69 C68 110.8(7) . .
O7 C71 O6 119.6(11) . .
O7 C71 O8 122.4(11) . .
O6 C71 O8 118.0(11) . .

loop_
_geom_bond_atom_site_label_1
_geom_bond_atom_site_label_2
_geom_bond_distance
_geom_bond_site_symmetry_2
N1 C1 1.369(17) .
N1 C34 1.406(12) .
N2 C1 1.333(18) .
N2 C2 1.372(13) .
N3 C8 1.344(16) .
N3 C7 1.448(13) .
N4 C15 1.359(13) .
N4 C13 1.410(10) .
N6 C21 1.323(13) .
N6 C22 1.401(10) .
N7 C28 1.340(15) .
N7 C29 1.407(11) .
O1 C1 1.250(16) .
O2 C8 1.227(14) .
O3 C15 1.229(11) .
O4 C21 1.227(12) .
O5 C28 1.243(14) .
C2 C3 1.3900 .
C2 C7 1.3900 .
C3 C4 1.3900 .
C4 C5 1.3900 .
C5 C6 1.3900 .
C6 C7 1.3900 .
C8 C9 1.498(15) .
C9 C10 1.3900 .
C9 C14 1.3900 .
C10 C11 1.3900 .
C11 C12 1.3900 .
C12 C13 1.3900 .
C13 C14 1.3900 .
C15 C16 1.456(12) .
C16 C17 1.3900 .
C16 N5 1.3900 .
C17 C18 1.3900 .
C18 C19 1.3900 .
C19 C20 1.3900 .
C20 N5 1.3900 .
C20 C21 1.481(12) .
C22 C23 1.3900 .
C22 C27 1.3900 .
C23 C24 1.3900 .
C24 C25 1.3900 .
C25 C26 1.3900 .
C26 C27 1.3900 .
C26 C28 1.497(16) .
C29 C30 1.3900 .
C29 C34 1.3900 .
C30 C31 1.3900 .
C31 C32 1.3900 .
C32 C33 1.3900 .
C33 C34 1.3900 .
N8 C35 1.452(8) .
N8 C39 1.457(8) .
N8 C43 1.460(8) .
N8 C47 1.470(8) .
C35 C36 1.542(9) .
C36 C37 1.529(9) .
C37 C38 1.530(11) .
C39 C40 1.593(8) .
C40 C41 1.437(11) .
C41 C42 1.441(9) .
C43 C44 1.527(9) .
C44 C45 1.525(9) .
C45 C46 1.533(10) .
C47 C48 1.530(9) .
C48 C49 1.538(9) .
C49 C50 1.518(10) .
N9 C59 1.407(10) .
N9 C63 1.433(11) .
N9 C55 1.438(10) .
N9 C51 1.453(10) .
C51 C52 1.529(11) .
C52 C53 1.529(11) .
C53 C54 1.543(11) .
C55 C56 1.534(10) .
C56 C57 1.547(11) .
C57 C58 1.529(10) .
C59 C60 1.528(11) .
C60 C61 1.515(11) .
C61 C62 1.514(11) .
C63 C64 1.513(11) .
C64 C65 1.543(11) .
C65 C66 1.527(11) .
N10 C67 1.472(7) 7_666
N10 C67 1.472(7) 2_655
N10 C67 1.472(7) .
N10 C67 1.472(7) 8_656
C67 C68 1.537(8) .
C68 C69 1.542(8) .
C69 C70 1.530(9) .
C71 O7 1.274(13) .
C71 O6 1.282(12) .
C71 O8 1.290(12) .

loop_
_geom_hbond_atom_site_label_D
_geom_hbond_atom_site_label_H
_geom_hbond_atom_site_label_A
_geom_hbond_distance_DH
_geom_hbond_distance_HA
_geom_hbond_distance_DA
_geom_hbond_angle_DHA
N1 H1 O8 0.88 1.88 2.732(13) 163.9
N2 H2 O6 0.88 1.90 2.771(13) 169.3
N3 H3 O6 0.88 1.93 2.767(13) 159.4
N4 H4 O7 0.88 1.99 2.843(11) 162.5
N6 H6 O7 0.88 1.96 2.813(11) 163.5
N7 H7 O8 0.88 1.98 2.842(12) 166.1
O9 H98 F1 0.837(13) 1.80(3) 2.620(7) 168(11)
